data_4025097
loop_
_publ_author_name
'Lionel Gentric'
'Xavier Le Goff'
'Louis Ricard'
'Issam Hanna'

_publ_contact_author_address
;Laboratoire DCPH
Ecole Polytechnique
Route de Saclay
F91128 Palaiseau
France
;
_publ_contact_author_email xavier-frederic.legoff@polytechnique.edu
_publ_contact_author_fax 330169334440
_publ_contact_author_name 'Xavier F. Le Goff'
_publ_contact_author_phone 330169334413
_publ_section_title
;
Toward the Total Synthesis of Vinigrol: Synthesis of epi-C-8-Dihydrovinigrol
;
_journal_name_full 'Journal of Organic Chemistry'
_journal_page_first 9337
_journal_page_last 9344
_journal_paper_doi 10.1021/jo901971f
_journal_volume 74
_journal_year 2009
_chemical_formula_sum 'C23 H40 O4'
_chemical_formula_weight 380.55
_chemical_name_systematic
; 
 ? 
;
_space_group_IT_number 15
_symmetry_cell_setting monoclinic
_symmetry_space_group_name_Hall '-C 2yc'
_symmetry_space_group_name_H-M 'C 1 2/c 1'
_atom_sites_solution_hydrogens geom
_atom_sites_solution_primary direct
_atom_sites_solution_secondary difmap
_audit_creation_date 2009-09-15
_audit_creation_method SHELXL-97
_cell_angle_alpha 90.00
_cell_angle_beta 118.6550(10)
_cell_angle_gamma 90.00
_cell_formula_units_Z 8
_cell_length_a 32.5660(10)
_cell_length_b 8.2150(10)
_cell_length_c 18.2200(10)
_cell_measurement_reflns_used 5060
_cell_measurement_temperature 150.0(1)
_cell_measurement_theta_max 30.034
_cell_measurement_theta_min 0.998
_cell_volume 4277.4(6)
_computing_structure_refinement 'SHELXL-97 (Sheldrick, 1997)'
_computing_structure_solution 'SHELXS-97 (Sheldrick, 1990)'
_diffrn_ambient_temperature 150.0(1)
_diffrn_measured_fraction_theta_full 0.992
_diffrn_measured_fraction_theta_max 0.992
_diffrn_measurement_device_type KappaCCD
_diffrn_measurement_method 'phi and omega scans'
_diffrn_radiation_monochromator graphite
_diffrn_radiation_source 'fine-focus sealed tube'
_diffrn_radiation_type MoK\a
_diffrn_radiation_wavelength 0.71069
_diffrn_reflns_av_R_equivalents 0.0259
_diffrn_reflns_av_sigmaI/netI 0.0457
_diffrn_reflns_limit_h_max 45
_diffrn_reflns_limit_h_min -45
_diffrn_reflns_limit_k_max 11
_diffrn_reflns_limit_k_min -10
_diffrn_reflns_limit_l_max 25
_diffrn_reflns_limit_l_min -25
_diffrn_reflns_number 10763
_diffrn_reflns_theta_full 30.03
_diffrn_reflns_theta_max 30.03
_diffrn_reflns_theta_min 3.27
_exptl_absorpt_coefficient_mu 0.078
_exptl_absorpt_correction_T_max 0.9876
_exptl_absorpt_correction_T_min 0.9768
_exptl_absorpt_correction_type multi-scan
_exptl_crystal_colour colorless
_exptl_crystal_density_diffrn 1.182
_exptl_crystal_density_method 'not measured'
_exptl_crystal_description block
_exptl_crystal_F_000 1680
_exptl_crystal_size_max 0.30
_exptl_crystal_size_mid 0.22
_exptl_crystal_size_min 0.16
_refine_diff_density_max 0.368
_refine_diff_density_min -0.225
_refine_diff_density_rms 0.043
_refine_ls_extinction_coef 0.0010(6)
_refine_ls_extinction_expression Fc^*^=kFc[1+0.001xFc^2^\l^3^/sin(2\q)]^-1/4^
_refine_ls_extinction_method SHELXL
_refine_ls_goodness_of_fit_ref 1.087
_refine_ls_hydrogen_treatment mixed
_refine_ls_matrix_type full
_refine_ls_number_parameters 253
_refine_ls_number_reflns 6219
_refine_ls_number_restraints 0
_refine_ls_restrained_S_all 1.087
_refine_ls_R_factor_all 0.0679
_refine_ls_R_factor_gt 0.0454
_refine_ls_shift/su_max 0.001
_refine_ls_shift/su_mean 0.000
_refine_ls_structure_factor_coef Fsqd
_refine_ls_weighting_details 'calc w=1/[\s^2^(Fo^2^)+(0.0706P)^2^+0.2996P] where P=(Fo^2^+2Fc^2^)/3'
_refine_ls_weighting_scheme calc
_refine_ls_wR_factor_gt 0.1258
_refine_ls_wR_factor_ref 0.1374
_reflns_number_gt 4467
_reflns_number_total 6219
_reflns_threshold_expression >2sigma(I)
_cod_data_source_file jo901971f_si_006.cif
_cod_data_source_block 23o4
_cod_depositor_comments
;
The following automatic conversions were performed:
'_symmetry_cell_setting' value 'Monoclinic' changed to 'monoclinic'
according to '/home/saulius/struct/CIF-dictionaries/cif_core.dic'
dictionary named 'cif_core.dic' version 2.4.1 from 2010-06-29.

Automatic conversion script
Id: cif_fix_enum 1527 2010-12-29 10:47:43Z saulius 
;
_cod_original_sg_symbol_H-M 'C2/c     '
_cod_database_code 4025097

loop_
_symmetry_equiv_pos_as_xyz
'x, y, z'
'-x, y, -z+1/2'
'x+1/2, y+1/2, z'
'-x+1/2, y+1/2, -z+1/2'
'-x, -y, -z'
'x, -y, z-1/2'
'-x+1/2, -y+1/2, -z'
'x+1/2, -y+1/2, z-1/2'

loop_
_atom_site_label
_atom_site_type_symbol
_atom_site_fract_x
_atom_site_fract_y
_atom_site_fract_z
_atom_site_U_iso_or_equiv
_atom_site_adp_type
_atom_site_occupancy
_atom_site_symmetry_multiplicity
_atom_site_calc_flag
_atom_site_refinement_flags
_atom_site_disorder_assembly
_atom_site_disorder_group
O1 O 0.44807(3) 0.17584(9) 0.13085(5) 0.02884(18) Uani 1 1 d . . .
H1 H 0.4507 0.1442 0.1767 0.043 Uiso 1 1 calc R . .
O2 O 0.49040(3) 0.43244(10) 0.12096(5) 0.0330(2) Uani 1 1 d . . .
H2 H 0.4999 0.3396 0.1413 0.050 Uiso 1 1 calc R . .
O3 O 0.38722(3) -0.03132(9) 0.26343(5) 0.0319(2) Uani 1 1 d . . .
O4 O 0.43849(3) 0.17391(9) 0.26907(4) 0.02706(18) Uani 1 1 d . . .
C1 C 0.41715(4) 0.31707(12) 0.10152(6) 0.0248(2) Uani 1 1 d . . .
C2 C 0.41931(4) 0.40303(12) 0.17851(7) 0.0259(2) Uani 1 1 d . . .
H2A H 0.4536 0.4097 0.2180 0.031 Uiso 1 1 calc R . .
C3 C 0.40121(4) 0.29255(12) 0.22489(7) 0.0262(2) Uani 1 1 d . . .
H3 H 0.3970 0.3591 0.2668 0.031 Uiso 1 1 calc R . .
C4 C 0.35571(4) 0.20236(13) 0.16966(7) 0.0277(2) Uani 1 1 d . . .
H4 H 0.3296 0.2829 0.1509 0.033 Uiso 1 1 calc R . .
C5 C 0.35408(4) 0.12805(13) 0.09138(7) 0.0291(2) Uani 1 1 d . . .
H5A H 0.3217 0.0912 0.0540 0.035 Uiso 1 1 calc R . .
H5B H 0.3744 0.0304 0.1083 0.035 Uiso 1 1 calc R . .
C6 C 0.36928(4) 0.24028(13) 0.04075(6) 0.0272(2) Uani 1 1 d . . .
H6 H 0.3771 0.1626 0.0070 0.033 Uiso 1 1 calc R . .
C7 C 0.32851(4) 0.34230(15) -0.02621(7) 0.0328(3) Uani 1 1 d . . .
H7 H 0.3426 0.4181 -0.0509 0.039 Uiso 1 1 calc R . .
C8 C 0.29956(4) 0.44825(16) 0.00227(8) 0.0372(3) Uani 1 1 d . . .
H8A H 0.2679 0.4610 -0.0462 0.045 Uiso 1 1 calc R . .
H8B H 0.2960 0.3865 0.0455 0.045 Uiso 1 1 calc R . .
C9 C 0.31760(5) 0.61825(16) 0.03744(9) 0.0422(3) Uani 1 1 d . . .
H9A H 0.2899 0.6867 0.0239 0.051 Uiso 1 1 calc R . .
H9B H 0.3326 0.6632 0.0056 0.051 Uiso 1 1 calc R . .
C10 C 0.35195(5) 0.64406(14) 0.13043(8) 0.0379(3) Uani 1 1 d . . .
H10 H 0.3558 0.7650 0.1342 0.045 Uiso 1 1 calc R . .
C11 C 0.40332(4) 0.58366(13) 0.16872(7) 0.0310(2) Uani 1 1 d . . .
H11 H 0.4180 0.6242 0.2277 0.037 Uiso 1 1 calc R . .
C12 C 0.43014(4) 0.67545(14) 0.13112(8) 0.0351(3) Uani 1 1 d . . .
H12A H 0.4187 0.7891 0.1196 0.042 Uiso 1 1 calc R . .
H12B H 0.4637 0.6789 0.1733 0.042 Uiso 1 1 calc R . .
C13 C 0.42558(4) 0.60149(14) 0.05092(8) 0.0339(3) Uani 1 1 d . . .
H13A H 0.3925 0.6084 0.0066 0.041 Uiso 1 1 calc R . .
H13B H 0.4447 0.6657 0.0324 0.041 Uiso 1 1 calc R . .
C14 C 0.44125(4) 0.42486(14) 0.06188(7) 0.0290(2) Uani 1 1 d . . .
C15 C 0.29326(4) 0.23208(19) -0.09922(8) 0.0451(3) Uani 1 1 d . . .
H15 H 0.2686 0.1968 -0.0848 0.054 Uiso 1 1 calc R . .
C16 C 0.31307(6) 0.0785(2) -0.11798(10) 0.0605(4) Uani 1 1 d . . .
H16A H 0.2881 0.0220 -0.1661 0.091 Uiso 1 1 calc R . .
H16B H 0.3257 0.0065 -0.0691 0.091 Uiso 1 1 calc R . .
H16C H 0.3381 0.1085 -0.1307 0.091 Uiso 1 1 calc R . .
C17 C 0.26900(5) 0.3328(2) -0.17974(9) 0.0652(5) Uani 1 1 d . . .
H17A H 0.2916 0.3598 -0.1989 0.098 Uiso 1 1 calc R . .
H17B H 0.2567 0.4333 -0.1688 0.098 Uiso 1 1 calc R . .
H17C H 0.2432 0.2696 -0.2230 0.098 Uiso 1 1 calc R . .
C18 C 0.32870(5) 0.61103(16) 0.18520(10) 0.0444(3) Uani 1 1 d . . .
H18A H 0.3002 0.6769 0.1652 0.067 Uiso 1 1 calc R . .
H18B H 0.3505 0.6398 0.2433 0.067 Uiso 1 1 calc R . .
H18C H 0.3206 0.4954 0.1819 0.067 Uiso 1 1 calc R . .
C19 C 0.43654(4) 0.35289(16) -0.01904(7) 0.0373(3) Uani 1 1 d . . .
H19A H 0.4559 0.4153 -0.0368 0.056 Uiso 1 1 calc R . .
H19B H 0.4037 0.3579 -0.0627 0.056 Uiso 1 1 calc R . .
H19C H 0.4470 0.2392 -0.0096 0.056 Uiso 1 1 calc R . .
C20 C 0.34794(4) 0.07387(14) 0.22233(7) 0.0319(3) Uani 1 1 d . . .
H20A H 0.3419 0.1286 0.2647 0.038 Uiso 1 1 calc R . .
H20B H 0.3200 0.0085 0.1858 0.038 Uiso 1 1 calc R . .
C21 C 0.42970(4) 0.05115(13) 0.31603(7) 0.0289(2) Uani 1 1 d . . .
C22 C 0.46797(4) -0.07337(14) 0.33928(8) 0.0358(3) Uani 1 1 d . . .
H22A H 0.4626 -0.1646 0.3683 0.054 Uiso 1 1 calc R . .
H22B H 0.4983 -0.0232 0.3762 0.054 Uiso 1 1 calc R . .
H22C H 0.4679 -0.1132 0.2885 0.054 Uiso 1 1 calc R . .
C23 C 0.42948(5) 0.12595(16) 0.39237(7) 0.0373(3) Uani 1 1 d . . .
H23A H 0.4042 0.2061 0.3742 0.056 Uiso 1 1 calc R . .
H23B H 0.4595 0.1797 0.4273 0.056 Uiso 1 1 calc R . .
H23C H 0.4246 0.0402 0.4248 0.056 Uiso 1 1 calc R . .

loop_
_atom_site_aniso_label
_atom_site_aniso_U_11
_atom_site_aniso_U_22
_atom_site_aniso_U_33
_atom_site_aniso_U_23
_atom_site_aniso_U_13
_atom_site_aniso_U_12
O1 0.0296(4) 0.0279(4) 0.0298(4) 0.0029(3) 0.0149(3) 0.0055(3)
O2 0.0272(4) 0.0368(5) 0.0339(4) 0.0033(3) 0.0137(4) -0.0007(3)
O3 0.0317(4) 0.0279(4) 0.0344(4) 0.0036(3) 0.0146(4) -0.0032(3)
O4 0.0285(4) 0.0268(4) 0.0262(4) 0.0041(3) 0.0134(3) -0.0007(3)
C1 0.0261(5) 0.0242(5) 0.0247(5) 0.0014(4) 0.0126(4) 0.0032(4)
C2 0.0302(5) 0.0238(5) 0.0258(5) -0.0001(4) 0.0152(4) -0.0010(4)
C3 0.0308(6) 0.0231(5) 0.0265(5) 0.0005(4) 0.0153(5) 0.0011(4)
C4 0.0268(5) 0.0277(5) 0.0298(5) 0.0020(4) 0.0145(5) 0.0013(4)
C5 0.0286(6) 0.0284(5) 0.0303(5) -0.0025(4) 0.0141(5) -0.0026(4)
C6 0.0273(5) 0.0290(5) 0.0251(5) -0.0018(4) 0.0124(4) 0.0016(4)
C7 0.0272(6) 0.0430(7) 0.0283(6) 0.0047(5) 0.0134(5) 0.0036(5)
C8 0.0291(6) 0.0481(7) 0.0343(6) 0.0093(5) 0.0151(5) 0.0097(5)
C9 0.0407(7) 0.0423(7) 0.0508(8) 0.0124(6) 0.0276(6) 0.0154(6)
C10 0.0475(7) 0.0265(6) 0.0521(8) 0.0027(5) 0.0338(7) 0.0058(5)
C11 0.0408(7) 0.0231(5) 0.0350(6) -0.0006(4) 0.0228(5) -0.0005(4)
C12 0.0430(7) 0.0238(6) 0.0441(7) 0.0031(5) 0.0254(6) -0.0012(5)
C13 0.0370(6) 0.0324(6) 0.0371(6) 0.0087(5) 0.0215(5) 0.0009(5)
C14 0.0267(5) 0.0352(6) 0.0265(5) 0.0028(4) 0.0140(5) 0.0012(4)
C15 0.0302(6) 0.0734(9) 0.0289(6) -0.0049(6) 0.0119(5) -0.0021(6)
C16 0.0469(9) 0.0829(12) 0.0403(8) -0.0272(8) 0.0119(7) -0.0079(8)
C17 0.0402(8) 0.1219(16) 0.0288(7) 0.0079(8) 0.0128(6) 0.0157(9)
C18 0.0552(8) 0.0355(7) 0.0592(9) -0.0030(6) 0.0407(8) 0.0041(6)
C19 0.0370(7) 0.0502(7) 0.0303(6) -0.0007(5) 0.0206(5) -0.0001(5)
C20 0.0292(6) 0.0336(6) 0.0347(6) 0.0034(5) 0.0168(5) -0.0009(4)
C21 0.0320(6) 0.0277(5) 0.0270(5) 0.0038(4) 0.0141(5) -0.0031(4)
C22 0.0365(7) 0.0323(6) 0.0369(6) 0.0083(5) 0.0163(5) 0.0015(5)
C23 0.0445(7) 0.0415(7) 0.0294(6) 0.0013(5) 0.0205(5) -0.0047(5)

loop_
_atom_type_symbol
_atom_type_description
_atom_type_scat_dispersion_real
_atom_type_scat_dispersion_imag
_atom_type_scat_source
C C 0.0033 0.0016 'International Tables Vol C Tables 4.2.6.8 and 6.1.1.4'
H H 0.0000 0.0000 'International Tables Vol C Tables 4.2.6.8 and 6.1.1.4'
O O 0.0106 0.0060 'International Tables Vol C Tables 4.2.6.8 and 6.1.1.4'

loop_
_geom_angle_atom_site_label_1
_geom_angle_atom_site_label_2
_geom_angle_atom_site_label_3
_geom_angle
_geom_angle_site_symmetry_1
_geom_angle_site_symmetry_3
_geom_angle_publ_flag
C1 O1 H1 109.5 . . ?
C14 O2 H2 109.5 . . ?
C21 O3 C20 113.84(8) . . ?
C21 O4 C3 116.49(8) . . ?
O1 C1 C2 107.98(8) . . ?
O1 C1 C6 102.67(8) . . ?
C2 C1 C6 115.34(8) . . ?
O1 C1 C14 101.97(8) . . ?
C2 C1 C14 110.21(8) . . ?
C6 C1 C14 117.04(8) . . ?
C3 C2 C1 111.57(8) . . ?
C3 C2 C11 115.54(8) . . ?
C1 C2 C11 117.79(9) . . ?
C3 C2 H2A 103.2 . . ?
C1 C2 H2A 103.2 . . ?
C11 C2 H2A 103.2 . . ?
O4 C3 C4 109.09(8) . . ?
O4 C3 C2 105.10(8) . . ?
C4 C3 C2 115.55(9) . . ?
O4 C3 H3 109.0 . . ?
C4 C3 H3 109.0 . . ?
C2 C3 H3 109.0 . . ?
C3 C4 C20 108.81(9) . . ?
C3 C4 C5 113.44(8) . . ?
C20 C4 C5 111.60(9) . . ?
C3 C4 H4 107.6 . . ?
C20 C4 H4 107.6 . . ?
C5 C4 H4 107.6 . . ?
C4 C5 C6 116.18(9) . . ?
C4 C5 H5A 108.2 . . ?
C6 C5 H5A 108.2 . . ?
C4 C5 H5B 108.2 . . ?
C6 C5 H5B 108.2 . . ?
H5A C5 H5B 107.4 . . ?
C5 C6 C1 108.50(8) . . ?
C5 C6 C7 113.22(9) . . ?
C1 C6 C7 122.10(9) . . ?
C5 C6 H6 103.6 . . ?
C1 C6 H6 103.6 . . ?
C7 C6 H6 103.6 . . ?
C8 C7 C6 118.10(9) . . ?
C8 C7 C15 107.16(10) . . ?
C6 C7 C15 111.05(10) . . ?
C8 C7 H7 106.6 . . ?
C6 C7 H7 106.6 . . ?
C15 C7 H7 106.6 . . ?
C9 C8 C7 118.76(10) . . ?
C9 C8 H8A 107.6 . . ?
C7 C8 H8A 107.6 . . ?
C9 C8 H8B 107.6 . . ?
C7 C8 H8B 107.6 . . ?
H8A C8 H8B 107.1 . . ?
C8 C9 C10 121.26(10) . . ?
C8 C9 H9A 107.0 . . ?
C10 C9 H9A 107.0 . . ?
C8 C9 H9B 107.0 . . ?
C10 C9 H9B 107.0 . . ?
H9A C9 H9B 106.8 . . ?
C9 C10 C18 111.55(11) . . ?
C9 C10 C11 120.68(10) . . ?
C18 C10 C11 114.29(11) . . ?
C9 C10 H10 102.4 . . ?
C18 C10 H10 102.4 . . ?
C11 C10 H10 102.4 . . ?
C12 C11 C10 111.23(9) . . ?
C12 C11 C2 106.74(9) . . ?
C10 C11 C2 125.87(10) . . ?
C12 C11 H11 103.5 . . ?
C10 C11 H11 103.5 . . ?
C2 C11 H11 103.5 . . ?
C13 C12 C11 114.59(9) . . ?
C13 C12 H12A 108.6 . . ?
C11 C12 H12A 108.6 . . ?
C13 C12 H12B 108.6 . . ?
C11 C12 H12B 108.6 . . ?
H12A C12 H12B 107.6 . . ?
C14 C13 C12 112.52(9) . . ?
C14 C13 H13A 109.1 . . ?
C12 C13 H13A 109.1 . . ?
C14 C13 H13B 109.1 . . ?
C12 C13 H13B 109.1 . . ?
H13A C13 H13B 107.8 . . ?
O2 C14 C13 103.88(9) . . ?
O2 C14 C19 107.44(9) . . ?
C13 C14 C19 111.79(9) . . ?
O2 C14 C1 107.59(8) . . ?
C13 C14 C1 112.87(9) . . ?
C19 C14 C1 112.64(9) . . ?
C16 C15 C17 108.10(12) . . ?
C16 C15 C7 116.88(11) . . ?
C17 C15 C7 109.45(13) . . ?
C16 C15 H15 107.3 . . ?
C17 C15 H15 107.3 . . ?
C7 C15 H15 107.3 . . ?
C15 C16 H16A 109.5 . . ?
C15 C16 H16B 109.5 . . ?
H16A C16 H16B 109.5 . . ?
C15 C16 H16C 109.5 . . ?
H16A C16 H16C 109.5 . . ?
H16B C16 H16C 109.5 . . ?
C15 C17 H17A 109.5 . . ?
C15 C17 H17B 109.5 . . ?
H17A C17 H17B 109.5 . . ?
C15 C17 H17C 109.5 . . ?
H17A C17 H17C 109.5 . . ?
H17B C17 H17C 109.5 . . ?
C10 C18 H18A 109.5 . . ?
C10 C18 H18B 109.5 . . ?
H18A C18 H18B 109.5 . . ?
C10 C18 H18C 109.5 . . ?
H18A C18 H18C 109.5 . . ?
H18B C18 H18C 109.5 . . ?
C14 C19 H19A 109.5 . . ?
C14 C19 H19B 109.5 . . ?
H19A C19 H19B 109.5 . . ?
C14 C19 H19C 109.5 . . ?
H19A C19 H19C 109.5 . . ?
H19B C19 H19C 109.5 . . ?
O3 C20 C4 111.85(9) . . ?
O3 C20 H20A 109.2 . . ?
C4 C20 H20A 109.2 . . ?
O3 C20 H20B 109.2 . . ?
C4 C20 H20B 109.2 . . ?
H20A C20 H20B 107.9 . . ?
O3 C21 O4 109.90(8) . . ?
O3 C21 C22 105.80(9) . . ?
O4 C21 C22 105.64(9) . . ?
O3 C21 C23 112.26(9) . . ?
O4 C21 C23 110.48(9) . . ?
C22 C21 C23 112.47(10) . . ?
C21 C22 H22A 109.5 . . ?
C21 C22 H22B 109.5 . . ?
H22A C22 H22B 109.5 . . ?
C21 C22 H22C 109.5 . . ?
H22A C22 H22C 109.5 . . ?
H22B C22 H22C 109.5 . . ?
C21 C23 H23A 109.5 . . ?
C21 C23 H23B 109.5 . . ?
H23A C23 H23B 109.5 . . ?
C21 C23 H23C 109.5 . . ?
H23A C23 H23C 109.5 . . ?
H23B C23 H23C 109.5 . . ?

loop_
_geom_bond_atom_site_label_1
_geom_bond_atom_site_label_2
_geom_bond_distance
_geom_bond_site_symmetry_2
_geom_bond_publ_flag
O1 C1 1.4593(12) . ?
O1 H1 0.8400 . ?
O2 C14 1.4394(13) . ?
O2 H2 0.8400 . ?
O3 C21 1.4211(13) . ?
O3 C20 1.4231(13) . ?
O4 C21 1.4373(12) . ?
O4 C3 1.4610(12) . ?
C1 C2 1.5418(14) . ?
C1 C6 1.5488(14) . ?
C1 C14 1.5702(14) . ?
C2 C3 1.5371(14) . ?
C2 C11 1.5543(15) . ?
C2 H2A 1.0000 . ?
C3 C4 1.5253(15) . ?
C3 H3 1.0000 . ?
C4 C20 1.5273(15) . ?
C4 C5 1.5286(15) . ?
C4 H4 1.0000 . ?
C5 C6 1.5441(15) . ?
C5 H5A 0.9900 . ?
C5 H5B 0.9900 . ?
C6 C7 1.5493(15) . ?
C6 H6 1.0000 . ?
C7 C8 1.5441(16) . ?
C7 C15 1.5628(18) . ?
C7 H7 1.0000 . ?
C8 C9 1.5314(19) . ?
C8 H8A 0.9900 . ?
C8 H8B 0.9900 . ?
C9 C10 1.533(2) . ?
C9 H9A 0.9900 . ?
C9 H9B 0.9900 . ?
C10 C18 1.5385(17) . ?
C10 C11 1.5530(17) . ?
C10 H10 1.0000 . ?
C11 C12 1.5411(15) . ?
C11 H11 1.0000 . ?
C12 C13 1.5226(17) . ?
C12 H12A 0.9900 . ?
C12 H12B 0.9900 . ?
C13 C14 1.5192(16) . ?
C13 H13A 0.9900 . ?
C13 H13B 0.9900 . ?
C14 C19 1.5263(15) . ?
C15 C16 1.529(2) . ?
C15 C17 1.533(2) . ?
C15 H15 1.0000 . ?
C16 H16A 0.9800 . ?
C16 H16B 0.9800 . ?
C16 H16C 0.9800 . ?
C17 H17A 0.9800 . ?
C17 H17B 0.9800 . ?
C17 H17C 0.9800 . ?
C18 H18A 0.9800 . ?
C18 H18B 0.9800 . ?
C18 H18C 0.9800 . ?
C19 H19A 0.9800 . ?
C19 H19B 0.9800 . ?
C19 H19C 0.9800 . ?
C20 H20A 0.9900 . ?
C20 H20B 0.9900 . ?
C21 C22 1.5075(16) . ?
C21 C23 1.5237(16) . ?
C22 H22A 0.9800 . ?
C22 H22B 0.9800 . ?
C22 H22C 0.9800 . ?
C23 H23A 0.9800 . ?
C23 H23B 0.9800 . ?
C23 H23C 0.9800 . ?
